data_1574136
loop_
_publ_author_name
'Li, Yuanyuan'
'Tao, Chenyu'
'Duan, Longhui'
'Gu, Zhenhua'

_publ_section_title
;
 Observation of the solvent enantio-isotope effect in asymmetric
 ring-opening of cyclic diaryliodoniums with selenocyanate
;
_journal_issue 15
_journal_name_full 'Chemical Science'
_journal_page_first 6488
_journal_page_last 6494
_journal_paper_doi 10.1039/D5SC00014A
_journal_volume 16
_journal_year 2025
_chemical_absolute_configuration ad
_chemical_formula_moiety 'C22 H21 I N2 O Se'
_chemical_formula_sum 'C22 H21 I N2 O Se'
_chemical_formula_weight 535.27
_space_group_crystal_system triclinic
_space_group_IT_number 1
_space_group_name_Hall 'P 1'
_space_group_name_H-M_alt 'P 1'
_atom_sites_solution_hydrogens geom
_atom_sites_solution_primary direct
_audit_creation_date 2024-05-18
_audit_creation_method
;
Olex2 1.5-beta
(compiled 2022.04.07 svn.rca3783a0 for OlexSys, GUI svn.r6439)
;
_audit_update_record
;
2024-07-27 deposited with the CCDC.	2025-03-11 downloaded from the CCDC.
;
_cell_angle_alpha 63.903(5)
_cell_angle_beta 80.905(4)
_cell_angle_gamma 86.542(4)
_cell_formula_units_Z 2
_cell_length_a 9.3735(5)
_cell_length_b 11.1993(6)
_cell_length_c 11.3482(5)
_cell_measurement_reflns_used 9374
_cell_measurement_temperature 293.3(5)
_cell_measurement_theta_max 72.8770
_cell_measurement_theta_min 4.3390
_cell_volume 1056.34(10)
_computing_cell_refinement 'CrysAlisPro 1.171.43.92a (Rigaku OD, 2023)'
_computing_data_collection 'CrysAlisPro 1.171.43.92a (Rigaku OD, 2023)'
_computing_data_reduction 'CrysAlisPro 1.171.43.92a (Rigaku OD, 2023)'
_computing_molecular_graphics 'Olex2 1.5-beta (Dolomanov et al., 2009)'
_computing_publication_material 'Olex2 1.5-beta (Dolomanov et al., 2009)'
_computing_structure_refinement 'SHELXL 2018/3 (Sheldrick, 2015)'
_computing_structure_solution 'SHELXS  (Sheldrick, 2008)'
_diffrn_ambient_environment air
_diffrn_ambient_temperature 293.3(5)
_diffrn_detector 'Hybrid Pixel Array Detector'
_diffrn_detector_area_resol_mean 10.0000
_diffrn_detector_type HyPix
_diffrn_measured_fraction_theta_full 0.984
_diffrn_measured_fraction_theta_max 0.952
_diffrn_measurement_details
;
List of Runs (angles in degrees, time in seconds):

  # Type    Start    End  Width  t~exp~   \w     \q     \k     \f   Frames
#--------------------------------------------------------------------------
  1  \w    -30.00  36.00   0.50    0.17    --   44.62 -29.00  11.00  132
  2  \w     22.00  61.00   0.50    0.17    --   44.62 -57.00 -60.00   78
  3  \w    -19.00  20.00   0.50    0.17    --   44.62 -57.00 -60.00   78
  4  \w    -14.00  22.00   0.50    0.17    --   44.62 -37.00-120.00   72
  5  \w     27.00  52.00   0.50    0.30    --   99.00 -45.00-180.00   50
  6  \w     26.00  71.00   0.50    0.30    --   99.00 -61.00-150.00   90
  7  \w     28.00  71.00   0.50    0.30    --   99.00 -61.00 -90.00   86
  8  \w     45.00  73.00   0.50    0.30    --   99.00 -61.00 -60.00   56
  9  \w     67.00 100.00   0.50    0.30    --   99.00 -77.00 120.00   66
 10  \w     32.00  64.00   0.50    0.30    --   99.00 -77.00 120.00   64
 11  \w     27.00  73.00   0.50    0.30    --   99.00 -61.00 150.00   92
 12  \w     63.00  89.00   0.50    0.17    --   44.62-125.00  30.00   52
 13  \w     84.00 112.00   0.50    0.30    --   99.00-125.00  60.00   56
 14  \w     39.00  69.00   0.50    0.30    --   99.00-125.00  60.00   60
 15  \w     50.00  87.00   0.50    0.30    --   99.00-125.00 120.00   74
 16  \w     31.00  76.00   0.50    0.30    --   99.00-125.00 -90.00   90
 17  \w     80.00 110.00   0.50    0.30    --   99.00-125.00 -90.00   60
 18  \w     67.00 111.00   0.50    0.30    --   99.00-125.00-120.00   88
 19  \w     36.00  91.00   0.50    0.17    --   44.62-125.00-150.00  110
 20  \w     74.00 106.00   0.50    0.30    --   99.00 -94.00-120.00   64
 21  \w     33.00 104.00   0.50    0.30    --   99.00 -94.00 -60.00  142
 22  \w     27.00  96.00   0.50    0.30    --   99.00 -94.00 120.00  138
 23  \w     83.00 172.00   0.50    0.30    --   99.00  15.00  90.00  178
 24  \w    116.00 165.00   0.50    0.30    --   99.00  29.00 172.00   98
 25  \w     30.00 119.00   0.50    0.17    --   44.62  29.00 172.00  178
 26  \w     83.00 169.00   0.50    0.30    --   99.00  15.00 -60.00  172
 27  \w    121.00 158.00   0.50    0.30    --   99.00 125.00-150.00   74
 28  \w     80.00 114.00   0.50    0.30    --   99.00 125.00-150.00   68
 29  \w     80.00 149.00   0.50    0.30    --   99.00 125.00 -90.00  138
 30  \w     84.00 114.00   0.50    0.30    --   99.00 125.00 150.00   60
 31  \w    124.00 164.00   0.50    0.30    --   99.00 125.00 150.00   80
 32  \w    -13.00  13.00   0.50    0.17    --  -44.62  29.00 172.00   52
 33  \w    -60.00 -29.00   0.50    0.30    --  -99.00 129.00  75.77   62
 34  \w   -115.00 -66.00   0.50    0.30    --  -99.00 129.00  75.77   98
 35  \w   -103.00 -53.00   0.50    0.30    --  -99.00  77.00  60.00  100
 36  \w    -63.00 -28.00   0.50    0.30    --  -99.00  61.00   0.00   70
 37  \w   -117.00 -66.00   0.50    0.17    --  -44.62 -29.00  11.00  102
 38  \w   -159.00 -84.00   0.50    0.30    --  -99.00 -29.00  11.00  150
 39  \w    -63.00 -32.00   0.50    0.17    --  -44.62 -29.00  11.00   62
 40  \w    -17.00  25.00   0.50    0.17    --  -45.87  29.00 172.00   84
 41  \w    -11.00  26.00   0.50    0.17    --   22.00  98.00  75.10   74
 42  \w    -69.00 -34.00   0.50    0.17    --  -45.87 -37.00-120.00   70
 43  \w    -67.00 -33.00   0.50    0.17    --  -45.87 -47.00 -32.92   68
 44  \w     23.00  50.00   0.50    0.17    --   45.87  77.00 150.00   54
 45  \w     94.00 119.00   0.50    0.17    --   45.87  77.00 -30.00   50
 46  \w     22.00  48.00   0.50    0.17    --   45.87  77.00  30.00   52
 47  \w     22.00  47.00   0.50    0.17    --   45.87  77.00 -30.00   50
 48  \w     23.00  48.00   0.50    0.17    --   45.87  77.00 -90.00   50
 49  \w     24.00  50.00   0.50    0.17    --   45.87  77.00-150.00   52
 50  \w     79.00 104.00   0.50    0.17    --   50.00  75.00 118.10   50
 51  \w     27.00  62.00   0.50    0.17    --   50.00  75.00 118.10   70
 52  \w     28.00  64.00   0.50    0.17    --   50.00  75.00 -21.49   72
 53  \w     34.00  60.00   0.50    0.17    --   54.00  74.00-155.17   52
 54  \w    100.00 126.00   0.50    0.17    --   54.00  76.00 166.77   52
 55  \w     81.00 106.00   0.50    0.17    --   54.00  77.00  40.82   50
 56  \w     31.00  60.00   0.50    0.17    --   54.00  77.00  40.82   58
 57  \w     34.00  60.00   0.50    0.17    --   54.00  76.00 166.77   52
 58  \w     37.00  63.00   0.50    0.17    --   58.00  73.00  99.80   52
 59  \w     34.00  63.00   0.50    0.17    --   58.00  77.00  57.24   58
 60  \w     40.00  66.00   0.50    0.17    --   62.00  76.00 -30.72   52
 61  \w     39.00  65.00   0.50    0.17    --   62.00  75.00 -82.60   52
 62  \w     40.00  66.00   0.50    0.17    --   62.00  74.00 137.32   52
 63  \w    110.00 135.00   0.50    0.17    --   62.00  76.00 -30.72   50
 64  \w     42.00  68.00   0.50    0.17    --   66.00  77.00 -72.66   52
 65  \w     42.00  68.00   0.50    0.17    --   66.00  77.00-152.93   52
 66  \w     43.00  69.00   0.50    0.17    --   66.00  77.00 -13.47   52
 67  \w     43.00  68.00   0.50    0.17    --   66.00  75.00 116.51   50
 68  \w    -75.00 -49.00   0.50    0.17    --  -70.00 -71.00  25.63   52
 69  \w     48.00  74.00   0.50    0.17    --   70.00  76.00 161.79   52
 70  \w     47.00  73.00   0.50    0.17    --   70.00  76.00-125.77   52
 71  \w     47.00  56.00   0.50    0.17    --   70.00  75.00  20.70   18
;
_diffrn_measurement_device 'four-circle diffractometer'
_diffrn_measurement_device_type 'XtaLAB Synergy R, DW system, HyPix'
_diffrn_measurement_method '\w scans'
_diffrn_orient_matrix_type 'CrysAlisPro convention (1999,Acta A55,543-557)'
_diffrn_orient_matrix_UB_11 0.1529807000
_diffrn_orient_matrix_UB_12 0.0445979000
_diffrn_orient_matrix_UB_13 -0.0019010000
_diffrn_orient_matrix_UB_21 0.0480575000
_diffrn_orient_matrix_UB_22 -0.1461735000
_diffrn_orient_matrix_UB_23 0.0592668000
_diffrn_orient_matrix_UB_31 0.0446600000
_diffrn_orient_matrix_UB_32 0.0104608000
_diffrn_orient_matrix_UB_33 -0.1408459000
_diffrn_radiation_monochromator mirror
_diffrn_radiation_probe x-ray
_diffrn_radiation_type 'Cu K\a'
_diffrn_radiation_wavelength 1.54184
_diffrn_reflns_av_R_equivalents 0.1189
_diffrn_reflns_av_unetI/netI 0.0745
_diffrn_reflns_Laue_measured_fraction_full 0.984
_diffrn_reflns_Laue_measured_fraction_max 0.952
_diffrn_reflns_limit_h_max 11
_diffrn_reflns_limit_h_min -11
_diffrn_reflns_limit_k_max 13
_diffrn_reflns_limit_k_min -13
_diffrn_reflns_limit_l_max 12
_diffrn_reflns_limit_l_min -14
_diffrn_reflns_number 14604
_diffrn_reflns_point_group_measured_fraction_full 0.777
_diffrn_reflns_point_group_measured_fraction_max 0.736
_diffrn_reflns_theta_full 67.684
_diffrn_reflns_theta_max 73.245
_diffrn_reflns_theta_min 4.386
_diffrn_source 'Rotating-anode X-ray tube'
_diffrn_source_type 'Rigaku (Cu) X-ray Source'
_exptl_absorpt_coefficient_mu 13.981
_exptl_absorpt_correction_T_max 1.00000
_exptl_absorpt_correction_T_min 0.60486
_exptl_absorpt_correction_type multi-scan
_exptl_absorpt_process_details
;
CrysAlisPro 1.171.43.92a (Rigaku Oxford Diffraction, 2023)
Empirical absorption correction using spherical harmonics,
implemented in SCALE3 ABSPACK scaling algorithm.
;
_exptl_crystal_colour 'clear light colourless'
_exptl_crystal_density_diffrn 1.683
_exptl_crystal_description block
_exptl_crystal_F_000 524
_exptl_crystal_size_max 0.13
_exptl_crystal_size_mid 0.11
_exptl_crystal_size_min 0.08
_refine_diff_density_max 1.094
_refine_diff_density_min -0.916
_refine_diff_density_rms 0.209
_refine_ls_abs_structure_details
;
 Classical Flack method preferred over Parsons because s.u. lower.
;
_refine_ls_abs_structure_Flack 0.007(14)
_refine_ls_extinction_method none
_refine_ls_goodness_of_fit_ref 1.049
_refine_ls_hydrogen_treatment constr
_refine_ls_matrix_type full
_refine_ls_number_parameters 493
_refine_ls_number_reflns 6247
_refine_ls_number_restraints 413
_refine_ls_restrained_S_all 1.021
_refine_ls_R_factor_all 0.1086
_refine_ls_R_factor_gt 0.0917
_refine_ls_shift/su_max 0.006
_refine_ls_shift/su_mean 0.001
_refine_ls_structure_factor_coef Fsqd
_refine_ls_weighting_details 'w=1/[\s^2^(Fo^2^)+(0.1992P)^2^+1.2109P] where P=(Fo^2^+2Fc^2^)/3'
_refine_ls_weighting_scheme calc
_refine_ls_wR_factor_gt 0.2514
_refine_ls_wR_factor_ref 0.2709
_reflns_Friedel_coverage 0.547
_reflns_Friedel_fraction_full 0.570
_reflns_Friedel_fraction_max 0.521
_reflns_number_gt 4966
_reflns_number_total 6247
_reflns_threshold_expression 'I > 2\s(I)'
_cod_data_source_file d5sc00014a2.cif
_cod_data_source_block 6-98-1
_cod_depositor_comments 'Adding full bibliography for 1574135--1574136.cif.'
_cod_database_code 1574136
_shelx_shelxl_version_number 2018/3
_chemical_oxdiff_formula 'C H O N Se I'
_shelx_space_group_comment
;
The symmetry employed for this shelxl refinement is uniquely defined
by the following loop, which should always be used as a source of
symmetry information in preference to the above space-group names.
They are only intended as comments.
;
_olex2_refinement_description
;
1. Fixed Uiso
 At 1.2 times of:
  All C(H) groups, All N(H) groups
 At 1.5 times of:
  All C(H,H,H) groups
2. Rigid bond restraints
 C46, C34
 with sigma for 1-2 distances of 0.0008 and sigma for 1-3 distances of 0.0008
 C30, I2
 with sigma for 1-2 distances of 0.0008 and sigma for 1-3 distances of 0.0008
3. Uiso/Uaniso restraints and constraints
C34 \\sim C46: within 2A with sigma of 0.0007 and sigma for terminal atoms of
0.0014 within 2A
I2 \\sim C30: within 2A with sigma of 0.00007 and sigma for terminal atoms of
0.00014 within 2A
4. Rigid body (RIGU) restrains
 C31, I2, C30, C29, C28, C34, H31, C32, C23, C27, C33, C46, H32, C24, C22, C26,
  N3, H33, H46A, H46B, H46C, H24, C25, H22A, H22B, H22C, H26, H3A, C35, H25,
 Se2, N4, H4A, C36, C37, C41, H37, C38, C40, H41, H38, C39, H40, O2, C42, H42A,
 H42B, H42C
 with sigma for 1-2 distances of 0.001 and sigma for 1-3 distances of 0.008
 C15, I1, C6, C1, C5, C2, C7, C4, H5, C3, C43, C8, C12, H4, H3, H43A, H43B,
 H43C, C9, C21, N1, C11, H9, C10, H21A, H21B, H21C, H1, C13, H11, H10, Se1, N2,
 H2, C14, C19, H15, C16, C18, H19, H16, C17, H18, O1, C20, H20A, H20B, H20C
 with sigma for 1-2 distances of 0.001 and sigma for 1-3 distances of 0.008
 C22, I2, C30, C29, C31, C28, C34, H31, C32, C23, C27, C33, C46, H32, C24, C26,
  N3, H33, H46A, H46B, H46C, H24, C25, H22A, H22B, H22C, H26, H25, H3A, C35,
 Se2, N4, H4A, C36, C37, C41, H37, C38, C40, H41, H38, C39, H40, O2, C42, H42A,
 H42B, H42C
 with sigma for 1-2 distances of 0.001 and sigma for 1-3 distances of 0.008
5.a Aromatic/amide H refined with riding coordinates:
 N1(H1), N2(H2), C3(H3), C4(H4), C5(H5), C9(H9), C10(H10), C11(H11), C15(H15),
 C16(H16), C18(H18), C19(H19), N3(H3A), N4(H4A), C24(H24), C25(H25), C26(H26),
 C31(H31), C32(H32), C33(H33), C37(H37), C38(H38), C40(H40), C41(H41)
5.b Idealised Me refined as rotating group:
 C20(H20A,H20B,H20C), C21(H21A,H21B,H21C), C43(H43A,H43B,H43C), C46(H46A,H46B,
 H46C), C22(H22A,H22B,H22C), C42(H42A,H42B,H42C)
;
_olex2_submission_special_instructions 'No special instructions were received'
_oxdiff_exptl_absorpt_empirical_details
;
Empirical correction (ABSPACK) includes:
- Absorption correction using spherical harmonics
- Frame scaling
;
_oxdiff_exptl_absorpt_empirical_full_max 3.874
_oxdiff_exptl_absorpt_empirical_full_min 0.503

loop_
_space_group_symop_operation_xyz
'x, y, z'

loop_
_atom_site_label
_atom_site_type_symbol
_atom_site_fract_x
_atom_site_fract_y
_atom_site_fract_z
_atom_site_U_iso_or_equiv
_atom_site_adp_type
_atom_site_occupancy
_atom_site_site_symmetry_order
_atom_site_calc_flag
_atom_site_refinement_flags_posn
_atom_site_refinement_flags_adp
_atom_site_refinement_flags_occupancy
_atom_site_disorder_assembly
_atom_site_disorder_group
I1 I 0.91000(8) 0.34899(8) 0.61167(7) 0.0735(2) Uani 1 1 d . . . . .
Se1 Se 0.41792(12) 0.36522(12) 0.20743(10) 0.0566(3) Uani 1 1 d . . . . .
O1 O 1.1647(10) 0.8102(9) 0.0198(10) 0.072(2) Uani 1 1 d . . . . .
N1 N 0.6364(9) 0.4120(8) 0.3248(7) 0.0389(15) Uani 1 1 d . . . . .
H1 H 0.716781 0.449897 0.316782 0.047 Uiso 1 1 calc R U . . .
N2 N 0.6642(10) 0.5213(9) 0.1007(8) 0.0514(15) Uani 1 1 d . . . . .
H2 H 0.635292 0.533225 0.028141 0.062 Uiso 1 1 calc R U . . .
C1 C 0.8049(10) 0.2014(9) 0.4722(9) 0.0410(9) Uani 1 1 d . . . . .
C2 C 0.8179(11) 0.1326(9) 0.3928(9) 0.0433(9) Uani 1 1 d . . . . .
C3 C 0.9564(12) 0.1269(11) 0.3285(11) 0.0548(16) Uani 1 1 d . . . . .
H3 H 0.967199 0.085039 0.272758 0.066 Uiso 1 1 calc R U . . .
C4 C 1.0736(13) 0.1778(13) 0.3423(13) 0.0640(11) Uani 1 1 d . . . . .
H4 H 1.162978 0.168292 0.298500 0.077 Uiso 1 1 calc R U . . .
C5 C 1.0648(12) 0.2476(12) 0.4242(13) 0.0603(12) Uani 1 1 d . . . . .
H5 H 1.144818 0.285588 0.434213 0.072 Uiso 1 1 calc R U . . .
C6 C 0.9242(11) 0.2530(10) 0.4873(9) 0.0447(14) Uani 1 1 d . . . . .
C7 C 0.6545(10) 0.2192(9) 0.5329(9) 0.0372(14) Uani 1 1 d . . . . .
C8 C 0.5996(12) 0.1391(10) 0.6692(9) 0.0450(15) Uani 1 1 d . . . . .
C9 C 0.4647(12) 0.1648(10) 0.7191(9) 0.0453(17) Uani 1 1 d . . . . .
H9 H 0.426994 0.111633 0.806983 0.054 Uiso 1 1 calc R U . . .
C10 C 0.3816(12) 0.2714(11) 0.6387(10) 0.0527(19) Uani 1 1 d . . . . .
H10 H 0.289090 0.286613 0.672842 0.063 Uiso 1 1 calc R U . . .
C11 C 0.4397(11) 0.3525(10) 0.5090(10) 0.0458(17) Uani 1 1 d . . . . .
H11 H 0.387988 0.425230 0.457179 0.055 Uiso 1 1 calc R U . . .
C12 C 0.5722(10) 0.3262(9) 0.4571(8) 0.0358(13) Uani 1 1 d . . . . .
C13 C 0.5849(10) 0.4391(9) 0.2131(9) 0.0391(16) Uani 1 1 d . . . . .
C14 C 0.7941(12) 0.5928(10) 0.0879(10) 0.0478(17) Uani 1 1 d . . . . .
C15 C 0.7981(12) 0.7291(11) 0.0288(9) 0.0492(18) Uani 1 1 d . . . . .
H15 H 0.714168 0.775390 0.002754 0.059 Uiso 1 1 calc R U . . .
C16 C 0.9210(13) 0.7985(12) 0.0072(11) 0.056(2) Uani 1 1 d . . . . .
H16 H 0.920812 0.890941 -0.034727 0.068 Uiso 1 1 calc R U . . .
C17 C 1.0479(13) 0.7311(11) 0.0478(11) 0.054(2) Uani 1 1 d . . . . .
C18 C 1.0459(12) 0.5950(11) 0.1048(12) 0.055(2) Uani 1 1 d . . . . .
H18 H 1.130322 0.549202 0.129903 0.066 Uiso 1 1 calc R U . . .
C19 C 0.9201(12) 0.5237(11) 0.1260(11) 0.051(2) Uani 1 1 d . . . . .
H19 H 0.920346 0.431248 0.165014 0.061 Uiso 1 1 calc R U . . .
C20 C 1.3035(15) 0.7483(16) 0.0264(19) 0.089(5) Uani 1 1 d . . . . .
H20A H 1.304981 0.682156 -0.006102 0.134 Uiso 1 1 calc R U . . .
H20B H 1.321526 0.706965 0.116702 0.134 Uiso 1 1 calc R U . . .
H20C H 1.376827 0.814229 -0.027090 0.134 Uiso 1 1 calc R U . . .
C21 C 0.6798(13) 0.0220(11) 0.7525(10) 0.054(2) Uani 1 1 d . . . . .
H21A H 0.678543 -0.046028 0.722868 0.080 Uiso 1 1 calc R U . . .
H21B H 0.634977 -0.011294 0.843287 0.080 Uiso 1 1 calc R U . . .
H21C H 0.777955 0.047510 0.745286 0.080 Uiso 1 1 calc R U . . .
C43 C 0.6926(14) 0.0674(12) 0.3762(10) 0.0597(18) Uani 1 1 d . . . . .
H43A H 0.710935 0.064729 0.291694 0.090 Uiso 1 1 calc R U . . .
H43B H 0.606595 0.117219 0.380484 0.090 Uiso 1 1 calc R U . . .
H43C H 0.680086 -0.021559 0.445619 0.090 Uiso 1 1 calc R U . . .
I2 I 0.33023(9) 0.95054(8) 0.62005(8) 0.0754(2) Uani 1 1 d . U . . .
Se2 Se 0.60105(12) 0.62024(13) 0.78258(11) 0.0604(4) Uani 1 1 d . . . . .
O2 O -0.1493(10) 0.1763(9) 0.9870(10) 0.074(2) Uani 1 1 d . . . . .
C46 C 0.1214(10) 0.6613(9) 0.3643(8) 0.0376(5) Uani 1 1 d . U . . .
H46A H 0.210310 0.691599 0.304609 0.056 Uiso 1 1 calc R U . . .
H46B H 0.042093 0.684348 0.314325 0.056 Uiso 1 1 calc R U . . .
H46C H 0.123837 0.566480 0.414665 0.056 Uiso 1 1 calc R U . . .
N3 N 0.3770(9) 0.5821(8) 0.6625(8) 0.0450(18) Uani 1 1 d . . . . .
H3A H 0.294145 0.548872 0.669007 0.054 Uiso 1 1 calc R U . . .
N4 N 0.3495(10) 0.4705(9) 0.8863(8) 0.0505(15) Uani 1 1 d . . . . .
H4A H 0.379904 0.457674 0.958545 0.061 Uiso 1 1 calc R U . . .
C22 C 0.3479(16) 0.9689(12) 0.2323(11) 0.066(3) Uani 1 1 d . . . . .
H22A H 0.325731 0.952250 0.161141 0.099 Uiso 1 1 calc R U . . .
H22B H 0.406050 1.048215 0.196596 0.099 Uiso 1 1 calc R U . . .
H22C H 0.259811 0.980229 0.282302 0.099 Uiso 1 1 calc R U . . .
C23 C 0.4299(12) 0.8526(10) 0.3221(9) 0.0454(15) Uani 1 1 d . . . . .
C24 C 0.5690(13) 0.8228(11) 0.2783(10) 0.0510(18) Uani 1 1 d . . . . .
H24 H 0.611743 0.876743 0.192296 0.061 Uiso 1 1 calc R U . . .
C25 C 0.6445(13) 0.7176(10) 0.3566(10) 0.0513(17) Uani 1 1 d . . . . .
H25 H 0.735087 0.698243 0.322534 0.062 Uiso 1 1 calc R U . . .
C26 C 0.5882(11) 0.6425(10) 0.4820(9) 0.0436(18) Uani 1 1 d . . . . .
H26 H 0.643011 0.575211 0.537295 0.052 Uiso 1 1 calc R U . . .
C27 C 0.4461(11) 0.6641(9) 0.5321(9) 0.0414(15) Uani 1 1 d . . . . .
C28 C 0.3651(10) 0.7718(9) 0.4469(9) 0.0389(15) Uani 1 1 d . . . . .
C29 C 0.2142(9) 0.7903(9) 0.4991(9) 0.0420(8) Uani 1 1 d . . . . .
C30 C 0.1758(12) 0.8532(11) 0.5805(11) 0.0527(6) Uani 1 1 d . U . . .
C31 C 0.0334(13) 0.8594(13) 0.6380(14) 0.0663(16) Uani 1 1 d . . . . .
H31 H 0.011022 0.902540 0.692189 0.080 Uiso 1 1 calc R U . . .
C32 C -0.0690(14) 0.8003(14) 0.6112(15) 0.0720(11) Uani 1 1 d . . . . .
H32 H -0.163588 0.799200 0.651800 0.086 Uiso 1 1 calc R U . . .
C33 C -0.0408(13) 0.7421(15) 0.5277(16) 0.0758(12) Uani 1 1 d . . . . .
H33 H -0.116956 0.706642 0.509371 0.091 Uiso 1 1 calc R U . . .
C34 C 0.1003(10) 0.7339(9) 0.4682(9) 0.0386(5) Uani 1 1 d . U . . .
C35 C 0.4282(11) 0.5513(10) 0.7763(10) 0.0447(17) Uani 1 1 d . . . . .
C36 C 0.2188(11) 0.4004(10) 0.9019(8) 0.0414(15) Uani 1 1 d . . . . .
C37 C 0.0868(12) 0.4639(11) 0.8730(10) 0.050(2) Uani 1 1 d . . . . .
H37 H 0.082050 0.555985 0.839289 0.060 Uiso 1 1 calc R U . . .
C38 C -0.0345(12) 0.3924(11) 0.8938(9) 0.0473(18) Uani 1 1 d . . . . .
H38 H -0.119267 0.435751 0.865815 0.057 Uiso 1 1 calc R U . . .
C39 C -0.0317(12) 0.2585(11) 0.9549(9) 0.0487(18) Uani 1 1 d . . . . .
C40 C 0.0957(13) 0.1942(12) 0.9829(12) 0.059(3) Uani 1 1 d . . . . .
H40 H 0.097289 0.101840 1.020587 0.071 Uiso 1 1 calc R U . . .
C41 C 0.2221(12) 0.2640(11) 0.9564(10) 0.050(2) Uani 1 1 d . . . . .
H41 H 0.308609 0.219294 0.975053 0.060 Uiso 1 1 calc R U . . .
C42 C -0.2933(16) 0.2336(18) 0.9715(17) 0.085(5) Uani 1 1 d . . . . .
H42A H -0.285224 0.323690 0.903996 0.128 Uiso 1 1 calc R U . . .
H42B H -0.339268 0.232154 1.053909 0.128 Uiso 1 1 calc R U . . .
H42C H -0.350125 0.182492 0.946211 0.128 Uiso 1 1 calc R U . . .

loop_
_atom_site_aniso_label
_atom_site_aniso_U_11
_atom_site_aniso_U_22
_atom_site_aniso_U_33
_atom_site_aniso_U_23
_atom_site_aniso_U_13
_atom_site_aniso_U_12
I1 0.0645(4) 0.0948(4) 0.0752(3) -0.0507(2) -0.0030(3) -0.0107(4)
Se1 0.0449(5) 0.0692(6) 0.0385(5) -0.0057(4) -0.0071(4) -0.0134(5)
O1 0.0528(15) 0.069(2) 0.084(5) -0.023(3) -0.002(2) -0.0162(12)
N1 0.039(3) 0.039(3) 0.0296(10) -0.0081(14) -0.0001(10) 0.001(2)
N2 0.0520(18) 0.056(3) 0.029(2) -0.0043(18) -0.0001(15) -0.0070(14)
C1 0.0397(13) 0.0428(15) 0.0294(13) -0.0090(8) 0.0034(11) 0.0055(11)
C2 0.0495(15) 0.0384(15) 0.0262(13) -0.0051(8) 0.0077(12) 0.0087(12)
C3 0.0459(14) 0.058(3) 0.054(3) -0.0249(18) 0.0126(12) 0.0027(12)
C4 0.0430(19) 0.0569(17) 0.0699(16) -0.0135(9) 0.0110(15) -0.0040(14)
C5 0.0375(19) 0.0523(19) 0.0685(16) -0.0106(9) 0.0061(17) 0.002(2)
C6 0.0435(14) 0.052(2) 0.033(3) -0.0155(17) -0.0002(12) 0.0048(12)
C7 0.0349(16) 0.033(2) 0.0351(16) -0.0084(15) -0.0006(13) 0.0038(14)
C8 0.0500(17) 0.037(2) 0.0365(16) -0.0086(16) 0.0031(14) 0.0021(14)
C9 0.0500(17) 0.043(3) 0.036(3) -0.0134(18) 0.0005(15) 0.0040(14)
C10 0.052(3) 0.050(3) 0.0437(18) -0.0140(18) 0.0036(17) 0.0131(19)
C11 0.0367(18) 0.048(3) 0.0441(18) -0.0144(18) -0.0006(14) 0.0069(17)
C12 0.0386(16) 0.037(2) 0.0257(16) -0.0099(14) -0.0031(12) 0.0065(13)
C13 0.038(2) 0.039(3) 0.0293(11) -0.0061(14) -0.0011(10) 0.004(2)
C14 0.0473(14) 0.0506(13) 0.037(4) -0.0128(19) -0.0016(18) 0.0016(11)
C15 0.0548(19) 0.0505(13) 0.030(4) -0.009(2) -0.003(2) 0.0062(12)
C16 0.0596(14) 0.051(3) 0.051(4) -0.016(3) -0.0056(19) 0.0048(12)
C17 0.0523(14) 0.0488(13) 0.051(4) -0.012(2) -0.007(2) -0.0066(11)
C18 0.0451(19) 0.0486(13) 0.059(5) -0.010(2) -0.012(3) -0.0022(13)
C19 0.0460(14) 0.048(2) 0.048(4) -0.012(2) -0.0068(19) -0.0032(12)
C20 0.049(2) 0.071(5) 0.117(12) -0.018(7) 0.006(5) -0.019(2)
C21 0.058(3) 0.050(3) 0.034(4) -0.006(2) 0.001(3) 0.008(2)
C43 0.065(2) 0.071(3) 0.048(3) -0.0325(19) -0.0068(18) 0.0107(15)
I2 0.0650(4) 0.0811(4) 0.0846(4) -0.0413(3) -0.0043(3) -0.0077(3)
Se2 0.0472(5) 0.0732(7) 0.0397(5) -0.0032(5) -0.0074(4) -0.0167(5)
O2 0.0572(15) 0.071(2) 0.082(5) -0.026(3) 0.010(3) -0.0179(12)
C46 0.0315(11) 0.0412(7) 0.0359(6) -0.0136(4) -0.0015(10) -0.0033(10)
N3 0.034(3) 0.046(4) 0.0368(11) -0.0026(16) -0.0028(11) 0.003(3)
N4 0.0496(17) 0.053(3) 0.032(2) -0.0032(18) -0.0033(15) -0.0123(13)
C22 0.083(4) 0.054(4) 0.038(4) -0.007(2) 0.007(3) 0.018(2)
C23 0.0518(17) 0.038(3) 0.0321(18) -0.0066(16) 0.0087(14) -0.0062(15)
C24 0.0543(17) 0.052(3) 0.033(3) -0.0107(19) 0.0093(16) -0.0021(14)
C25 0.061(3) 0.048(3) 0.0409(17) -0.0178(17) -0.0003(17) -0.0008(19)
C26 0.0417(18) 0.047(4) 0.0386(17) -0.0160(19) -0.0065(14) 0.0053(19)
C27 0.0435(16) 0.035(3) 0.0354(18) -0.0078(16) -0.0014(13) 0.0032(14)
C28 0.0334(15) 0.038(3) 0.0313(17) -0.0044(16) 0.0022(13) -0.0022(14)
C29 0.0293(14) 0.0423(15) 0.0442(14) -0.0105(8) -0.0006(11) -0.0052(11)
C30 0.0452(10) 0.0482(11) 0.0527(12) -0.0159(6) 0.0081(7) -0.0024(6)
C31 0.0474(15) 0.055(2) 0.072(3) -0.0132(16) 0.0162(13) -0.0013(13)
C32 0.043(2) 0.0636(17) 0.0864(15) -0.0200(9) 0.0161(15) -0.0026(14)
C33 0.0367(19) 0.079(2) 0.0975(16) -0.0332(10) 0.0151(18) -0.004(2)
C34 0.0330(9) 0.0417(7) 0.0366(5) -0.0139(4) -0.0013(8) -0.0024(8)
C35 0.037(2) 0.041(3) 0.0361(12) 0.0006(16) -0.0031(11) 0.002(2)
C36 0.0443(13) 0.0499(12) 0.021(3) -0.0098(18) 0.0069(18) -0.0086(10)
C37 0.0464(13) 0.054(2) 0.039(4) -0.012(2) 0.0007(19) -0.0065(11)
C38 0.0448(18) 0.0547(13) 0.033(4) -0.013(2) 0.004(2) -0.0065(12)
C39 0.0511(14) 0.0545(13) 0.030(4) -0.012(2) 0.006(2) -0.0074(10)
C40 0.0523(13) 0.050(3) 0.056(5) -0.008(3) 0.001(2) -0.0093(12)
C41 0.0495(19) 0.0499(13) 0.037(4) -0.009(2) 0.005(3) -0.0074(13)
C42 0.057(2) 0.093(6) 0.086(8) -0.030(6) 0.016(4) -0.011(2)

loop_
_atom_type_symbol
_atom_type_description
_atom_type_scat_dispersion_real
_atom_type_scat_dispersion_imag
_atom_type_scat_source
C C 0.0181 0.0091 'International Tables Vol C Tables 4.2.6.8 and 6.1.1.4'
H H 0.0000 0.0000 'International Tables Vol C Tables 4.2.6.8 and 6.1.1.4'
I I -0.3257 6.8362 'International Tables Vol C Tables 4.2.6.8 and 6.1.1.4'
N N 0.0311 0.0180 'International Tables Vol C Tables 4.2.6.8 and 6.1.1.4'
O O 0.0492 0.0322 'International Tables Vol C Tables 4.2.6.8 and 6.1.1.4'
Se Se -0.7943 1.1372 'International Tables Vol C Tables 4.2.6.8 and 6.1.1.4'

loop_
_geom_angle_atom_site_label_1
_geom_angle_atom_site_label_2
_geom_angle_atom_site_label_3
_geom_angle
_geom_angle_site_symmetry_1
_geom_angle_site_symmetry_3
_geom_angle_publ_flag
C17 O1 C20 117.0(11) . . ?
C12 N1 H1 116.5 . . ?
C13 N1 H1 116.5 . . ?
C13 N1 C12 126.9(8) . . ?
C13 N2 H2 116.6 . . ?
C13 N2 C14 126.9(10) . . ?
C14 N2 H2 116.6 . . ?
C2 C1 C7 117.3(9) . . ?
C6 C1 C2 119.9(9) . . ?
C6 C1 C7 122.7(10) . . ?
C1 C2 C43 123.2(9) . . ?
C3 C2 C1 116.4(11) . . ?
C3 C2 C43 120.3(11) . . ?
C2 C3 H3 118.1 . . ?
C4 C3 C2 123.8(13) . . ?
C4 C3 H3 118.1 . . ?
C3 C4 H4 119.4 . . ?
C3 C4 C5 121.3(11) . . ?
C5 C4 H4 119.4 . . ?
C4 C5 H5 123.0 . . ?
C6 C5 C4 114.0(12) . . ?
C6 C5 H5 123.0 . . ?
C1 C6 I1 120.9(7) . . ?
C1 C6 C5 124.4(12) . . ?
C5 C6 I1 114.6(10) . . ?
C8 C7 C1 122.0(8) . . ?
C12 C7 C1 118.8(7) . . ?
C12 C7 C8 118.9(8) . . ?
C7 C8 C21 121.1(9) . . ?
C9 C8 C7 118.9(8) . . ?
C9 C8 C21 119.8(8) . . ?
C8 C9 H9 119.5 . . ?
C8 C9 C10 121.0(8) . . ?
C10 C9 H9 119.5 . . ?
C9 C10 H10 120.3 . . ?
C11 C10 C9 119.4(10) . . ?
C11 C10 H10 120.3 . . ?
C10 C11 H11 119.9 . . ?
C12 C11 C10 120.3(9) . . ?
C12 C11 H11 119.9 . . ?
C7 C12 N1 117.4(8) . . ?
C11 C12 N1 121.0(8) . . ?
C11 C12 C7 121.5(7) . . ?
N1 C13 Se1 123.6(6) . . ?
N1 C13 N2 116.4(9) . . ?
N2 C13 Se1 119.9(8) . . ?
C15 C14 N2 120.7(10) . . ?
C15 C14 C19 118.9(11) . . ?
C19 C14 N2 120.1(10) . . ?
C14 C15 H15 119.0 . . ?
C16 C15 C14 122.0(11) . . ?
C16 C15 H15 119.0 . . ?
C15 C16 H16 120.0 . . ?
C15 C16 C17 120.1(11) . . ?
C17 C16 H16 120.0 . . ?
O1 C17 C16 115.1(10) . . ?
O1 C17 C18 126.3(11) . . ?
C18 C17 C16 118.5(11) . . ?
C17 C18 H18 119.3 . . ?
C17 C18 C19 121.5(11) . . ?
C19 C18 H18 119.3 . . ?
C14 C19 H19 120.5 . . ?
C18 C19 C14 119.0(10) . . ?
C18 C19 H19 120.5 . . ?
O1 C20 H20A 109.5 . . ?
O1 C20 H20B 109.5 . . ?
O1 C20 H20C 109.5 . . ?
H20A C20 H20B 109.5 . . ?
H20A C20 H20C 109.5 . . ?
H20B C20 H20C 109.5 . . ?
C8 C21 H21A 109.5 . . ?
C8 C21 H21B 109.5 . . ?
C8 C21 H21C 109.5 . . ?
H21A C21 H21B 109.5 . . ?
H21A C21 H21C 109.5 . . ?
H21B C21 H21C 109.5 . . ?
C2 C43 H43A 109.5 . . ?
C2 C43 H43B 109.5 . . ?
C2 C43 H43C 109.5 . . ?
H43A C43 H43B 109.5 . . ?
H43A C43 H43C 109.5 . . ?
H43B C43 H43C 109.5 . . ?
C39 O2 C42 119.5(11) . . ?
H46A C46 H46B 109.5 . . ?
H46A C46 H46C 109.5 . . ?
H46B C46 H46C 109.5 . . ?
C34 C46 H46A 109.5 . . ?
C34 C46 H46B 109.5 . . ?
C34 C46 H46C 109.5 . . ?
C27 N3 H3A 116.7 . . ?
C35 N3 H3A 116.7 . . ?
C35 N3 C27 126.5(9) . . ?
C35 N4 H4A 115.8 . . ?
C35 N4 C36 128.5(10) . . ?
C36 N4 H4A 115.8 . . ?
H22A C22 H22B 109.5 . . ?
H22A C22 H22C 109.5 . . ?
H22B C22 H22C 109.5 . . ?
C23 C22 H22A 109.5 . . ?
C23 C22 H22B 109.5 . . ?
C23 C22 H22C 109.5 . . ?
C24 C23 C22 121.4(8) . . ?
C28 C23 C22 119.6(10) . . ?
C28 C23 C24 119.0(9) . . ?
C23 C24 H24 118.7 . . ?
C25 C24 C23 122.6(9) . . ?
C25 C24 H24 118.7 . . ?
C24 C25 H25 120.1 . . ?
C26 C25 C24 119.8(11) . . ?
C26 C25 H25 120.1 . . ?
C25 C26 H26 119.6 . . ?
C25 C26 C27 120.7(9) . . ?
C27 C26 H26 119.6 . . ?
N3 C27 C28 117.9(8) . . ?
C26 C27 N3 123.3(8) . . ?
C26 C27 C28 118.9(8) . . ?
C23 C28 C27 118.8(9) . . ?
C23 C28 C29 122.9(8) . . ?
C27 C28 C29 118.3(7) . . ?
C30 C29 C28 124.6(10) . . ?
C30 C29 C34 117.5(9) . . ?
C34 C29 C28 117.8(10) . . ?
C29 C30 I2 120.7(7) . . ?
C29 C30 C31 123.5(13) . . ?
C31 C30 I2 115.7(11) . . ?
C30 C31 H31 121.5 . . ?
C32 C31 C30 117.0(15) . . ?
C32 C31 H31 121.5 . . ?
C31 C32 H32 118.6 . . ?
C31 C32 C33 122.9(12) . . ?
C33 C32 H32 118.6 . . ?
C32 C33 H33 119.1 . . ?
C32 C33 C34 121.8(14) . . ?
C34 C33 H33 119.1 . . ?
C29 C34 C46 125.4(8) . . ?
C33 C34 C46 117.4(11) . . ?
C33 C34 C29 117.1(12) . . ?
N3 C35 Se2 122.9(7) . . ?
N4 C35 Se2 120.1(8) . . ?
N4 C35 N3 117.0(10) . . ?
C37 C36 N4 123.1(9) . . ?
C41 C36 N4 118.1(9) . . ?
C41 C36 C37 118.6(10) . . ?
C36 C37 H37 119.6 . . ?
C38 C37 C36 120.7(10) . . ?
C38 C37 H37 119.6 . . ?
C37 C38 H38 120.1 . . ?
C39 C38 C37 119.9(11) . . ?
C39 C38 H38 120.1 . . ?
C38 C39 O2 124.9(10) . . ?
C38 C39 C40 120.2(11) . . ?
C40 C39 O2 114.8(10) . . ?
C39 C40 H40 119.5 . . ?
C39 C40 C41 121.1(11) . . ?
C41 C40 H40 119.5 . . ?
C36 C41 H41 120.4 . . ?
C40 C41 C36 119.2(11) . . ?
C40 C41 H41 120.4 . . ?
O2 C42 H42A 109.5 . . ?
O2 C42 H42B 109.5 . . ?
O2 C42 H42C 109.5 . . ?
H42A C42 H42B 109.5 . . ?
H42A C42 H42C 109.5 . . ?
H42B C42 H42C 109.5 . . ?

loop_
_geom_bond_atom_site_label_1
_geom_bond_atom_site_label_2
_geom_bond_distance
_geom_bond_site_symmetry_2
_geom_bond_publ_flag
I1 C6 2.103(12) . ?
Se1 C13 1.837(11) . ?
O1 C17 1.358(15) . ?
O1 C20 1.433(17) . ?
N1 H1 0.8600 . ?
N1 C12 1.433(10) . ?
N1 C13 1.329(13) . ?
N2 H2 0.8600 . ?
N2 C13 1.333(11) . ?
N2 C14 1.450(15) . ?
C1 C2 1.410(16) . ?
C1 C6 1.356(15) . ?
C1 C7 1.510(13) . ?
C2 C3 1.398(15) . ?
C2 C43 1.497(18) . ?
C3 H3 0.9300 . ?
C3 C4 1.328(19) . ?
C4 H4 0.9300 . ?
C4 C5 1.44(2) . ?
C5 H5 0.9300 . ?
C5 C6 1.408(15) . ?
C7 C8 1.430(12) . ?
C7 C12 1.401(12) . ?
C8 C9 1.370(15) . ?
C8 C21 1.481(14) . ?
C9 H9 0.9300 . ?
C9 C10 1.422(14) . ?
C10 H10 0.9300 . ?
C10 C11 1.385(13) . ?
C11 H11 0.9300 . ?
C11 C12 1.362(14) . ?
C14 C15 1.371(15) . ?
C14 C19 1.392(15) . ?
C15 H15 0.9300 . ?
C15 C16 1.357(17) . ?
C16 H16 0.9300 . ?
C16 C17 1.399(17) . ?
C17 C18 1.369(16) . ?
C18 H18 0.9300 . ?
C18 C19 1.393(17) . ?
C19 H19 0.9300 . ?
C20 H20A 0.9600 . ?
C20 H20B 0.9600 . ?
C20 H20C 0.9600 . ?
C21 H21A 0.9600 . ?
C21 H21B 0.9600 . ?
C21 H21C 0.9600 . ?
C43 H43A 0.9600 . ?
C43 H43B 0.9600 . ?
C43 H43C 0.9600 . ?
I2 C30 2.076(13) . ?
Se2 C35 1.860(11) . ?
O2 C39 1.377(15) . ?
O2 C42 1.462(18) . ?
C46 H46A 0.9600 . ?
C46 H46B 0.9600 . ?
C46 H46C 0.9600 . ?
C46 C34 1.686(15) . ?
N3 H3A 0.8600 . ?
N3 C27 1.423(11) . ?
N3 C35 1.343(14) . ?
N4 H4A 0.8600 . ?
N4 C35 1.310(12) . ?
N4 C36 1.441(14) . ?
C22 H22A 0.9600 . ?
C22 H22B 0.9600 . ?
C22 H22C 0.9600 . ?
C22 C23 1.511(16) . ?
C23 C24 1.395(16) . ?
C23 C28 1.365(12) . ?
C24 H24 0.9300 . ?
C24 C25 1.362(15) . ?
C25 H25 0.9300 . ?
C25 C26 1.332(13) . ?
C26 H26 0.9300 . ?
C26 C27 1.414(14) . ?
C27 C28 1.435(13) . ?
C28 C29 1.484(13) . ?
C29 C30 1.384(18) . ?
C29 C34 1.435(14) . ?
C30 C31 1.402(16) . ?
C31 H31 0.9300 . ?
C31 C32 1.34(2) . ?
C32 H32 0.9300 . ?
C32 C33 1.36(3) . ?
C33 H33 0.9300 . ?
C33 C34 1.404(16) . ?
C36 C37 1.401(15) . ?
C36 C41 1.373(15) . ?
C37 H37 0.9300 . ?
C37 C38 1.360(16) . ?
C38 H38 0.9300 . ?
C38 C39 1.347(15) . ?
C39 C40 1.365(17) . ?
C40 H40 0.9300 . ?
C40 C41 1.377(17) . ?
C41 H41 0.9300 . ?
C42 H42A 0.9600 . ?
C42 H42B 0.9600 . ?
C42 H42C 0.9600 . ?

loop_
_geom_torsion_atom_site_label_1
_geom_torsion_atom_site_label_2
_geom_torsion_atom_site_label_3
_geom_torsion_atom_site_label_4
_geom_torsion
_geom_torsion_site_symmetry_1
_geom_torsion_site_symmetry_2
_geom_torsion_site_symmetry_3
_geom_torsion_site_symmetry_4
_geom_torsion_publ_flag
O1 C17 C18 C19 -178.3(13) . . . . ?
N2 C14 C15 C16 -175.3(11) . . . . ?
N2 C14 C19 C18 175.9(11) . . . . ?
C1 C2 C3 C4 2.5(15) . . . . ?
C1 C7 C8 C9 177.0(11) . . . . ?
C1 C7 C8 C21 -8.9(18) . . . . ?
C1 C7 C12 N1 0.6(15) . . . . ?
C1 C7 C12 C11 -175.7(11) . . . . ?
C2 C1 C6 I1 -177.3(6) . . . . ?
C2 C1 C6 C5 2.5(14) . . . . ?
C2 C1 C7 C8 102.2(12) . . . . ?
C2 C1 C7 C12 -84.4(11) . . . . ?
C2 C3 C4 C5 -1.8(17) . . . . ?
C3 C4 C5 C6 1.2(16) . . . . ?
C4 C5 C6 I1 178.2(7) . . . . ?
C4 C5 C6 C1 -1.6(15) . . . . ?
C6 C1 C2 C3 -2.7(12) . . . . ?
C6 C1 C2 C43 177.1(9) . . . . ?
C6 C1 C7 C8 -80.3(13) . . . . ?
C6 C1 C7 C12 93.0(12) . . . . ?
C7 C1 C2 C3 174.8(8) . . . . ?
C7 C1 C2 C43 -5.4(12) . . . . ?
C7 C1 C6 I1 5.4(11) . . . . ?
C7 C1 C6 C5 -174.8(9) . . . . ?
C7 C8 C9 C10 -1.8(18) . . . . ?
C8 C7 C12 N1 174.2(10) . . . . ?
C8 C7 C12 C11 -2.2(17) . . . . ?
C8 C9 C10 C11 -1.7(19) . . . . ?
C9 C10 C11 C12 3.3(19) . . . . ?
C10 C11 C12 N1 -177.5(11) . . . . ?
C10 C11 C12 C7 -1.3(18) . . . . ?
C12 N1 C13 Se1 -1.8(15) . . . . ?
C12 N1 C13 N2 -179.4(9) . . . . ?
C12 C7 C8 C9 3.7(17) . . . . ?
C12 C7 C8 C21 177.8(11) . . . . ?
C13 N1 C12 C7 122.0(11) . . . . ?
C13 N1 C12 C11 -61.6(15) . . . . ?
C13 N2 C14 C15 -117.7(12) . . . . ?
C13 N2 C14 C19 67.5(16) . . . . ?
C14 N2 C13 Se1 176.7(9) . . . . ?
C14 N2 C13 N1 -5.6(16) . . . . ?
C14 C15 C16 C17 -1.2(19) . . . . ?
C15 C14 C19 C18 1.0(17) . . . . ?
C15 C16 C17 O1 179.2(12) . . . . ?
C15 C16 C17 C18 2.4(19) . . . . ?
C16 C17 C18 C19 -2(2) . . . . ?
C17 C18 C19 C14 0.2(19) . . . . ?
C19 C14 C15 C16 -0.5(17) . . . . ?
C20 O1 C17 C16 -163.8(14) . . . . ?
C20 O1 C17 C18 13(2) . . . . ?
C21 C8 C9 C10 -176.0(12) . . . . ?
C43 C2 C3 C4 -177.3(10) . . . . ?
I2 C30 C31 C32 178.3(9) . . . . ?
O2 C39 C40 C41 -179.8(12) . . . . ?
N3 C27 C28 C23 179.2(11) . . . . ?
N3 C27 C28 C29 -0.6(16) . . . . ?
N4 C36 C37 C38 -177.8(10) . . . . ?
N4 C36 C41 C40 174.4(11) . . . . ?
C22 C23 C24 C25 -179.2(13) . . . . ?
C22 C23 C28 C27 -178.2(12) . . . . ?
C22 C23 C28 C29 1.6(18) . . . . ?
C23 C24 C25 C26 -3(2) . . . . ?
C23 C28 C29 C30 -98.9(13) . . . . ?
C23 C28 C29 C34 84.0(13) . . . . ?
C24 C23 C28 C27 4.3(18) . . . . ?
C24 C23 C28 C29 -175.9(11) . . . . ?
C24 C25 C26 C27 5.1(19) . . . . ?
C25 C26 C27 N3 176.0(12) . . . . ?
C25 C26 C27 C28 -2.4(18) . . . . ?
C26 C27 C28 C23 -2.3(17) . . . . ?
C26 C27 C28 C29 177.8(10) . . . . ?
C27 N3 C35 Se2 3.0(16) . . . . ?
C27 N3 C35 N4 -178.0(10) . . . . ?
C27 C28 C29 C30 80.9(13) . . . . ?
C27 C28 C29 C34 -96.2(11) . . . . ?
C28 C23 C24 C25 -2(2) . . . . ?
C28 C29 C30 I2 7.6(12) . . . . ?
C28 C29 C30 C31 -174.2(9) . . . . ?
C28 C29 C34 C46 -6.6(12) . . . . ?
C28 C29 C34 C33 174.6(9) . . . . ?
C29 C30 C31 C32 0.1(17) . . . . ?
C30 C29 C34 C46 176.1(8) . . . . ?
C30 C29 C34 C33 -2.7(13) . . . . ?
C30 C31 C32 C33 -3.2(19) . . . . ?
C31 C32 C33 C34 3(2) . . . . ?
C32 C33 C34 C46 -179.1(11) . . . . ?
C32 C33 C34 C29 -0.1(17) . . . . ?
C34 C29 C30 I2 -175.3(6) . . . . ?
C34 C29 C30 C31 2.9(14) . . . . ?
C35 N3 C27 C26 53.9(17) . . . . ?
C35 N3 C27 C28 -127.7(12) . . . . ?
C35 N4 C36 C37 -69.9(16) . . . . ?
C35 N4 C36 C41 114.7(12) . . . . ?
C36 N4 C35 Se2 -175.5(9) . . . . ?
C36 N4 C35 N3 5.5(18) . . . . ?
C36 C37 C38 C39 6.7(17) . . . . ?
C37 C36 C41 C40 -1.2(16) . . . . ?
C37 C38 C39 O2 176.6(11) . . . . ?
C37 C38 C39 C40 -7.2(18) . . . . ?
C38 C39 C40 C41 3.6(19) . . . . ?
C39 C40 C41 C36 0.6(19) . . . . ?
C41 C36 C37 C38 -2.5(16) . . . . ?
C42 O2 C39 C38 -8.5(19) . . . . ?
C42 O2 C39 C40 175.0(13) . . . . ?
